data_4028093
loop_
_publ_author_name
'Liang Xia'
'Sheng Li'
'Ruijiao Chen'
'Kai Liu'
'Xiaochuan Chen'

_publ_contact_author_name
;
;
_publ_section_title
;
 Catalytic Ugi-Type Condensation of \a-Isocyanoacetamide and Chiral Cyclic
 Imine: Access to Asymmetric Construction of Several Heterocycles
;
_journal_name_full 'Journal of Organic Chemistry'
_journal_page_first 3120
_journal_page_last 3131
_journal_paper_doi 10.1021/jo4000702
_journal_volume 78
_journal_year 2013
_chemical_absolute_configuration ad
_chemical_formula_moiety 'C0.5 H Cl, C25 H29 N3 O4'
_chemical_formula_sum 'C25.5 H30 Cl N3 O4'
_chemical_formula_weight 477.98
_chemical_name_systematic
;
 ? 
;
_space_group_crystal_system monoclinic
_space_group_IT_number 5
_space_group_name_Hall 'C 2y'
_space_group_name_H-M_alt 'C 1 2 1'
_symmetry_space_group_name_Hall 'C 2y'
_symmetry_space_group_name_H-M 'C 1 2 1'
_atom_sites_solution_hydrogens geom
_atom_sites_solution_primary direct
_atom_sites_solution_secondary difmap
_audit_creation_date 2012-01-06
_audit_creation_method
;
  Olex2 1.1
  (compiled 2011.11.01 svn.r2039, GUI svn.r3906)
;
_cell_angle_alpha 90.00
_cell_angle_beta 110.789(7)
_cell_angle_gamma 90.00
_cell_formula_units_Z 4
_cell_length_a 29.031(2)
_cell_length_b 6.2194(3)
_cell_length_c 13.9536(7)
_cell_measurement_reflns_used 1847
_cell_measurement_temperature 135.00(10)
_cell_measurement_theta_max 28.9503
_cell_measurement_theta_min 2.8443
_cell_volume 2355.4(3)
_computing_cell_refinement
;
CrysAlisPro, Agilent Technologies,
Version 1.171.35.19 (release 27-10-2011 CrysAlis171 .NET)
(compiled Oct 27 2011,15:02:11)
;
_computing_data_collection
;
CrysAlisPro, Agilent Technologies,
Version 1.171.35.19 (release 27-10-2011 CrysAlis171 .NET)
(compiled Oct 27 2011,15:02:11)
;
_computing_data_reduction
;
CrysAlisPro, Agilent Technologies,
Version 1.171.35.19 (release 27-10-2011 CrysAlis171 .NET)
(compiled Oct 27 2011,15:02:11)
;
_computing_molecular_graphics
;
O. V. Dolomanov, L. J. Bourhis, R. J. Gildea, J. A. K. Howard and H. Puschmann,
OLEX2: a complete structure solution, refinement and analysis program.
J. Appl. Cryst. (2009). 42, 339-341.
;
_computing_publication_material
;
O. V. Dolomanov, L. J. Bourhis, R. J. Gildea, J. A. K. Howard and H. Puschmann,
OLEX2: a complete structure solution, refinement and analysis program.
J. Appl. Cryst. (2009). 42, 339-341.
;
_computing_structure_refinement
;
SHELXL, G.M. Sheldrick, Acta Cryst.
2008). A64, 112-122
;
_computing_structure_solution
;
SHELXS, G.M. Sheldrick, Acta Cryst.
(2008). A64, 112-122
;
_diffrn_ambient_temperature 135.00(10)
_diffrn_detector_area_resol_mean 16.0874
_diffrn_measured_fraction_theta_full 0.998
_diffrn_measured_fraction_theta_max 0.998
_diffrn_measurement_details
;
  1 omega  -15.00   22.00   1.0000   23.0000
omega____ theta____ kappa____ phi______ frames
    -      -16.8924  -99.0000 -180.0000 37
  2 omega  -86.00    3.00   1.0000   23.0000
omega____ theta____ kappa____ phi______ frames
    -      -16.8924  -38.0000 -150.0000 89
  3 omega  -89.00    9.00   1.0000   23.0000
omega____ theta____ kappa____ phi______ frames
    -      -16.8924  -38.0000  120.0000 98
  4 omega    5.00   30.00   1.0000   23.0000
omega____ theta____ kappa____ phi______ frames
    -       19.8611 -138.0000  -75.0000 25
;
_diffrn_measurement_device_type 'Xcalibur, Eos'
_diffrn_measurement_method '\w scans'
_diffrn_orient_matrix_UB_11 0.0184207000
_diffrn_orient_matrix_UB_12 -0.0009352000
_diffrn_orient_matrix_UB_13 -0.0224312000
_diffrn_orient_matrix_UB_21 0.0185019000
_diffrn_orient_matrix_UB_22 0.0049348000
_diffrn_orient_matrix_UB_23 0.0494870000
_diffrn_orient_matrix_UB_31 0.0006417000
_diffrn_orient_matrix_UB_32 -0.1139829000
_diffrn_orient_matrix_UB_33 0.0023216000
_diffrn_radiation_monochromator graphite
_diffrn_radiation_type 'Mo K\a'
_diffrn_radiation_wavelength 0.7107
_diffrn_reflns_av_R_equivalents 0.0238
_diffrn_reflns_av_unetI/netI 0.0636
_diffrn_reflns_limit_h_max 34
_diffrn_reflns_limit_h_min -33
_diffrn_reflns_limit_k_max 7
_diffrn_reflns_limit_k_min -4
_diffrn_reflns_limit_l_max 16
_diffrn_reflns_limit_l_min -16
_diffrn_reflns_number 5108
_diffrn_reflns_theta_full 25.00
_diffrn_reflns_theta_max 25.00
_diffrn_reflns_theta_min 2.85
_diffrn_source 'Enhance (Mo) x-ray Source'
_diffrn_source_current n/a
_diffrn_source_voltage n/a
_exptl_absorpt_coefficient_mu 0.200
_exptl_absorpt_correction_T_max 1.00000
_exptl_absorpt_correction_T_min 0.73929
_exptl_absorpt_correction_type multi-scan
_exptl_absorpt_process_details
;
CrysAlisPro, Agilent Technologies,
Version 1.171.35.19 (release 27-10-2011 CrysAlis171 .NET)
(compiled Oct 27 2011,15:02:11)
empirical absorption correction using spherical harmonics,
 implemented in SCALE3 ABSPACK scaling algorithm.
;
_exptl_crystal_colour colorless
_exptl_crystal_density_diffrn 1.348
_exptl_crystal_description block
_exptl_crystal_F_000 1012
_exptl_crystal_size_max 0.35
_exptl_crystal_size_mid 0.25
_exptl_crystal_size_min 0.12
_refine_diff_density_max 0.152
_refine_diff_density_min -0.238
_refine_diff_density_rms 0.042
_refine_ls_abs_structure_details 'Flack H D (1983), Acta Cryst. A39, 876-881'
_refine_ls_abs_structure_Flack -0.04(8)
_refine_ls_extinction_method none
_refine_ls_goodness_of_fit_ref 0.923
_refine_ls_hydrogen_treatment constr
_refine_ls_matrix_type full
_refine_ls_number_parameters 306
_refine_ls_number_reflns 3295
_refine_ls_number_restraints 1
_refine_ls_restrained_S_all 0.922
_refine_ls_R_factor_all 0.0526
_refine_ls_R_factor_gt 0.0370
_refine_ls_shift/su_max 0.000
_refine_ls_shift/su_mean 0.000
_refine_ls_structure_factor_coef Fsqd
_refine_ls_weighting_details 'calc w=1/[\s^2^(Fo^2^)+(0.0319P)^2^+0.0000P] where P=(Fo^2^+2Fc^2^)/3'
_refine_ls_weighting_scheme calc
_refine_ls_wR_factor_gt 0.0669
_refine_ls_wR_factor_ref 0.0705
_reflns_number_gt 2574
_reflns_number_total 3295
_reflns_threshold_expression >2sigma(I)
_cod_data_source_file jo4000702_si_002.cif
_cod_data_source_block 120105_s5_ls
_cod_original_cell_volume 2355.4(2)
_cod_original_formula_sum 'C25.50 H30 Cl N3 O4'
_cod_database_code 4028093
_chemical_oxdiff_formula C20H20O6N3
_reflns_odcompleteness_completeness 99.81
_reflns_odcompleteness_iscentric 1
_reflns_odcompleteness_theta 26.32

loop_
_space_group_symop_id
_space_group_symop_operation_xyz
1 'x, y, z'
2 '-x, y, -z'
3 'x+1/2, y+1/2, z'
4 '-x+1/2, y+1/2, -z'

loop_
_atom_site_label
_atom_site_type_symbol
_atom_site_fract_x
_atom_site_fract_y
_atom_site_fract_z
_atom_site_U_iso_or_equiv
_atom_site_adp_type
_atom_site_occupancy
_atom_site_symmetry_multiplicity
_atom_site_calc_flag
_atom_site_refinement_flags
Cl1 Cl 0.00157(3) -1.31415(16) -0.39452(7) 0.0486(3) Uani 1 1 d .
O1 O -0.36973(7) -0.8788(3) -0.44196(15) 0.0259(5) Uani 1 1 d .
O2 O -0.29071(7) -0.8752(3) -0.09818(14) 0.0222(5) Uani 1 1 d .
O3 O -0.31994(7) -1.1269(3) -0.46268(15) 0.0265(5) Uani 1 1 d .
O4 O -0.07694(8) -1.7030(3) 0.04036(16) 0.0352(6) Uani 1 1 d .
N1 N -0.20957(8) -1.0796(3) -0.32650(17) 0.0176(5) Uani 1 1 d .
N2 N -0.29866(8) -0.7649(3) -0.26177(16) 0.0160(5) Uani 1 1 d .
N3 N -0.13247(8) -1.3878(3) -0.10027(16) 0.0183(6) Uani 1 1 d .
C1 C -0.24111(10) -0.9904(4) -0.2870(2) 0.0163(6) Uani 1 1 d .
C2 C -0.23933(10) -1.0183(4) -0.1882(2) 0.0154(6) Uani 1 1 d .
C3 C -0.20476(9) -1.1545(4) -0.1223(2) 0.0170(6) Uani 1 1 d .
H3 H -0.2037 -1.1801 -0.0544 0.020 Uiso 1 1 calc R
C4 C -0.17180(10) -1.2517(4) -0.1600(2) 0.0165(7) Uani 1 1 d .
C5 C -0.17473(10) -1.2069(4) -0.2621(2) 0.0171(6) Uani 1 1 d .
C6 C -0.27796(10) -0.8832(4) -0.1724(2) 0.0192(7) Uani 1 1 d .
C7 C -0.28158(9) -0.8369(4) -0.34514(19) 0.0176(6) Uani 1 1 d .
C8 C -0.32409(11) -0.9604(5) -0.4224(2) 0.0221(7) Uani 1 1 d .
C9 C -0.37361(10) -0.6678(4) -0.4012(2) 0.0236(7) Uani 1 1 d .
H9A H -0.4088 -0.6338 -0.4163 0.028 Uiso 1 1 calc R
H9B H -0.3601 -0.5590 -0.4359 0.028 Uiso 1 1 calc R
C10 C -0.34601(10) -0.6539(4) -0.2855(2) 0.0195(7) Uani 1 1 d .
H10 H -0.3657 -0.7324 -0.2505 0.023 Uiso 1 1 calc R
C11 C -0.11517(10) -1.3506(5) 0.01093(19) 0.0240(7) Uani 1 1 d .
H11A H -0.1407 -1.3963 0.0385 0.029 Uiso 1 1 calc R
H11B H -0.1085 -1.1958 0.0258 0.029 Uiso 1 1 calc R
C12 C -0.06871(11) -1.4793(5) 0.0600(2) 0.0324(8) Uani 1 1 d .
H12A H -0.0432 -1.4295 0.0332 0.039 Uiso 1 1 calc R
H12B H -0.0562 -1.4544 0.1350 0.039 Uiso 1 1 calc R
C13 C -0.14182(11) -1.6184(4) -0.1201(2) 0.0268(7) Uani 1 1 d .
H13A H -0.1536 -1.6460 -0.1949 0.032 Uiso 1 1 calc R
H13B H -0.1676 -1.6668 -0.0938 0.032 Uiso 1 1 calc R
C14 C -0.09472(11) -1.7403(5) -0.0676(2) 0.0328(8) Uani 1 1 d .
H14A H -0.1007 -1.8960 -0.0811 0.039 Uiso 1 1 calc R
H14B H -0.0695 -1.6944 -0.0960 0.039 Uiso 1 1 calc R
C15 C -0.13681(10) -1.2863(4) -0.3044(2) 0.0199(7) Uani 1 1 d .
H15A H -0.1529 -1.3168 -0.3785 0.024 Uiso 1 1 calc R
H15B H -0.1222 -1.4218 -0.2696 0.024 Uiso 1 1 calc R
C16 C -0.09665(10) -1.1212(4) -0.2888(2) 0.0189(6) Uani 1 1 d .
C17 C -0.04993(10) -1.1525(5) -0.2159(2) 0.0270(7) Uani 1 1 d .
H17 H -0.0431 -1.2797 -0.1756 0.032 Uiso 1 1 calc R
C18 C -0.01326(11) -1.0002(5) -0.2012(3) 0.0336(8) Uani 1 1 d .
H18 H 0.0184 -1.0231 -0.1508 0.040 Uiso 1 1 calc R
C19 C -0.02269(11) -0.8149(5) -0.2599(2) 0.0327(8) Uani 1 1 d .
H19 H 0.0027 -0.7117 -0.2506 0.039 Uiso 1 1 calc R
C20 C -0.06886(11) -0.7802(5) -0.3318(2) 0.0266(7) Uani 1 1 d .
H20 H -0.0754 -0.6526 -0.3718 0.032 Uiso 1 1 calc R
C21 C -0.10593(11) -0.9316(5) -0.3460(2) 0.0230(7) Uani 1 1 d .
H21 H -0.1378 -0.9058 -0.3950 0.028 Uiso 1 1 calc R
C22 C -0.26235(10) -0.6570(4) -0.3958(2) 0.0230(7) Uani 1 1 d .
H22A H -0.2893 -0.5579 -0.4310 0.035 Uiso 1 1 calc R
H22B H -0.2494 -0.7193 -0.4456 0.035 Uiso 1 1 calc R
H22C H -0.2361 -0.5785 -0.3433 0.035 Uiso 1 1 calc R
C23 C -0.34079(11) -0.4184(4) -0.2494(2) 0.0246(7) Uani 1 1 d .
H23 H -0.3184 -0.3433 -0.2790 0.030 Uiso 1 1 calc R
C24 C -0.31809(11) -0.4025(4) -0.1329(2) 0.0294(8) Uani 1 1 d .
H24A H -0.3392 -0.4771 -0.1023 0.044 Uiso 1 1 calc R
H24B H -0.3151 -0.2509 -0.1125 0.044 Uiso 1 1 calc R
H24C H -0.2854 -0.4692 -0.1092 0.044 Uiso 1 1 calc R
C25 C -0.39088(11) -0.3038(5) -0.2878(2) 0.0392(8) Uani 1 1 d .
H25A H -0.4034 -0.2992 -0.3628 0.059 Uiso 1 1 calc R
H25B H -0.3870 -0.1569 -0.2607 0.059 Uiso 1 1 calc R
H25C H -0.4142 -0.3822 -0.2642 0.059 Uiso 1 1 calc R
C26 C 0.0000 -1.4740(7) -0.5000 0.0458(14) Uani 1 2 d S
H26A H -0.0295 -1.5675 -0.5201 0.055 Uiso 0.50 1 calc PR
H26B H 0.0295 -1.5676 -0.4799 0.055 Uiso 0.50 1 calc PR

loop_
_atom_site_aniso_label
_atom_site_aniso_U_11
_atom_site_aniso_U_22
_atom_site_aniso_U_33
_atom_site_aniso_U_23
_atom_site_aniso_U_13
_atom_site_aniso_U_12
Cl1 0.0514(6) 0.0631(6) 0.0366(5) -0.0054(5) 0.0222(5) -0.0106(5)
O1 0.0195(11) 0.0326(12) 0.0228(11) -0.0053(10) 0.0040(9) -0.0004(9)
O2 0.0304(12) 0.0247(11) 0.0153(11) -0.0001(9) 0.0130(10) 0.0025(9)
O3 0.0311(12) 0.0244(11) 0.0197(12) -0.0065(10) 0.0036(10) 0.0005(10)
O4 0.0399(14) 0.0348(13) 0.0259(13) 0.0104(11) 0.0055(11) 0.0117(11)
N1 0.0191(13) 0.0226(13) 0.0108(13) 0.0012(11) 0.0051(11) -0.0008(11)
N2 0.0188(13) 0.0192(13) 0.0113(12) 0.0013(11) 0.0070(10) 0.0021(10)
N3 0.0240(14) 0.0177(13) 0.0119(12) 0.0021(11) 0.0048(11) 0.0012(11)
C1 0.0171(15) 0.0186(15) 0.0111(16) 0.0001(13) 0.0026(13) -0.0034(12)
C2 0.0178(15) 0.0180(14) 0.0127(16) -0.0020(13) 0.0084(13) -0.0028(12)
C3 0.0190(15) 0.0205(15) 0.0104(15) 0.0008(13) 0.0039(13) -0.0031(13)
C4 0.0187(16) 0.0181(15) 0.0098(15) 0.0003(13) 0.0015(13) -0.0006(12)
C5 0.0185(15) 0.0173(14) 0.0154(16) -0.0052(14) 0.0060(13) -0.0063(13)
C6 0.0201(16) 0.0187(16) 0.0184(16) -0.0014(14) 0.0062(14) -0.0043(13)
C7 0.0221(15) 0.0187(15) 0.0119(14) -0.0011(14) 0.0061(13) 0.0025(13)
C8 0.0251(18) 0.0275(18) 0.0139(16) 0.0043(14) 0.0071(14) 0.0009(14)
C9 0.0216(16) 0.0275(17) 0.0214(17) 0.0052(14) 0.0073(14) 0.0050(13)
C10 0.0184(15) 0.0237(16) 0.0187(16) 0.0054(14) 0.0096(13) 0.0030(13)
C11 0.0247(16) 0.0318(17) 0.0134(15) 0.0007(15) 0.0041(13) 0.0032(15)
C12 0.0304(19) 0.037(2) 0.0223(19) 0.0036(16) 0.0000(16) 0.0089(16)
C13 0.0310(18) 0.0235(16) 0.0250(18) 0.0020(15) 0.0089(15) 0.0009(14)
C14 0.036(2) 0.0245(17) 0.0315(19) 0.0015(16) 0.0044(16) 0.0038(14)
C15 0.0240(16) 0.0228(16) 0.0141(14) -0.0019(14) 0.0081(13) 0.0001(13)
C16 0.0203(16) 0.0251(16) 0.0125(15) -0.0038(14) 0.0074(13) 0.0036(13)
C17 0.0265(17) 0.0306(18) 0.0229(18) -0.0028(15) 0.0075(14) 0.0004(15)
C18 0.0192(17) 0.047(2) 0.030(2) -0.0080(18) 0.0028(16) 0.0020(16)
C19 0.0296(18) 0.0349(18) 0.038(2) -0.0137(18) 0.0180(16) -0.0105(16)
C20 0.0336(18) 0.0241(17) 0.0267(18) -0.0031(15) 0.0162(16) -0.0027(15)
C21 0.0240(17) 0.0309(17) 0.0159(16) -0.0027(14) 0.0091(14) 0.0028(14)
C22 0.0254(16) 0.0278(17) 0.0176(16) 0.0032(15) 0.0097(14) 0.0012(14)
C23 0.0298(18) 0.0186(15) 0.0260(18) 0.0074(14) 0.0104(15) 0.0026(13)
C24 0.048(2) 0.0168(15) 0.0288(19) -0.0026(14) 0.0208(17) 0.0005(14)
C25 0.042(2) 0.0313(19) 0.044(2) 0.0046(18) 0.0149(17) 0.0133(17)
C26 0.060(4) 0.038(3) 0.039(3) 0.000 0.018(3) 0.000

loop_
_atom_type_symbol
_atom_type_description
_atom_type_scat_dispersion_real
_atom_type_scat_dispersion_imag
_atom_type_scat_source
C C 0.0033 0.0016 'International Tables Vol C Tables 4.2.6.8 and 6.1.1.4'
H H 0.0000 0.0000 'International Tables Vol C Tables 4.2.6.8 and 6.1.1.4'
Cl Cl 0.1484 0.1585 'International Tables Vol C Tables 4.2.6.8 and 6.1.1.4'
N N 0.0061 0.0033 'International Tables Vol C Tables 4.2.6.8 and 6.1.1.4'
O O 0.0106 0.0060 'International Tables Vol C Tables 4.2.6.8 and 6.1.1.4'

loop_
_geom_angle_atom_site_label_1
_geom_angle_atom_site_label_2
_geom_angle_atom_site_label_3
_geom_angle
_geom_angle_site_symmetry_1
_geom_angle_site_symmetry_3
C8 O1 C9 117.9(2) . .
C12 O4 C14 109.6(2) . .
C1 N1 C5 115.4(2) . .
C6 N2 C7 112.6(2) . .
C6 N2 C10 121.6(2) . .
C10 N2 C7 120.8(2) . .
C4 N3 C11 115.2(2) . .
C4 N3 C13 114.4(2) . .
C13 N3 C11 108.9(2) . .
N1 C1 C2 124.8(2) . .
N1 C1 C7 123.7(2) . .
C2 C1 C7 111.4(2) . .
C1 C2 C3 120.3(2) . .
C1 C2 C6 108.5(2) . .
C3 C2 C6 131.2(3) . .
C2 C3 H3 121.6 . .
C2 C3 C4 116.8(2) . .
C4 C3 H3 121.6 . .
C3 C4 N3 123.7(2) . .
C3 C4 C5 119.4(2) . .
C5 C4 N3 116.8(2) . .
N1 C5 C4 123.1(2) . .
N1 C5 C15 114.4(2) . .
C4 C5 C15 122.4(2) . .
O2 C6 N2 125.2(3) . .
O2 C6 C2 128.6(3) . .
N2 C6 C2 106.1(2) . .
N2 C7 C1 100.5(2) . .
N2 C7 C8 107.1(2) . .
N2 C7 C22 114.8(2) . .
C1 C7 C8 110.0(2) . .
C1 C7 C22 111.6(2) . .
C8 C7 C22 112.2(2) . .
O1 C8 C7 116.2(2) . .
O3 C8 O1 118.8(3) . .
O3 C8 C7 124.9(3) . .
O1 C9 H9A 109.1 . .
O1 C9 H9B 109.1 . .
O1 C9 C10 112.4(2) . .
H9A C9 H9B 107.9 . .
C10 C9 H9A 109.1 . .
C10 C9 H9B 109.1 . .
N2 C10 C9 108.0(2) . .
N2 C10 H10 108.2 . .
N2 C10 C23 113.5(2) . .
C9 C10 H10 108.2 . .
C9 C10 C23 110.7(2) . .
C23 C10 H10 108.2 . .
N3 C11 H11A 110.1 . .
N3 C11 H11B 110.1 . .
N3 C11 C12 108.2(2) . .
H11A C11 H11B 108.4 . .
C12 C11 H11A 110.1 . .
C12 C11 H11B 110.1 . .
O4 C12 C11 111.7(2) . .
O4 C12 H12A 109.3 . .
O4 C12 H12B 109.3 . .
C11 C12 H12A 109.3 . .
C11 C12 H12B 109.3 . .
H12A C12 H12B 107.9 . .
N3 C13 H13A 109.9 . .
N3 C13 H13B 109.9 . .
N3 C13 C14 109.0(2) . .
H13A C13 H13B 108.3 . .
C14 C13 H13A 109.9 . .
C14 C13 H13B 109.9 . .
O4 C14 C13 111.0(2) . .
O4 C14 H14A 109.4 . .
O4 C14 H14B 109.4 . .
C13 C14 H14A 109.4 . .
C13 C14 H14B 109.4 . .
H14A C14 H14B 108.0 . .
C5 C15 H15A 109.5 . .
C5 C15 H15B 109.5 . .
C5 C15 C16 110.8(2) . .
H15A C15 H15B 108.1 . .
C16 C15 H15A 109.5 . .
C16 C15 H15B 109.5 . .
C17 C16 C15 120.8(3) . .
C17 C16 C21 118.5(3) . .
C21 C16 C15 120.7(2) . .
C16 C17 H17 119.6 . .
C18 C17 C16 120.7(3) . .
C18 C17 H17 119.6 . .
C17 C18 H18 119.9 . .
C19 C18 C17 120.1(3) . .
C19 C18 H18 119.9 . .
C18 C19 H19 120.0 . .
C20 C19 C18 119.9(3) . .
C20 C19 H19 120.0 . .
C19 C20 H20 119.9 . .
C19 C20 C21 120.1(3) . .
C21 C20 H20 119.9 . .
C16 C21 H21 119.7 . .
C20 C21 C16 120.6(3) . .
C20 C21 H21 119.7 . .
C7 C22 H22A 109.5 . .
C7 C22 H22B 109.5 . .
C7 C22 H22C 109.5 . .
H22A C22 H22B 109.5 . .
H22A C22 H22C 109.5 . .
H22B C22 H22C 109.5 . .
C10 C23 H23 108.2 . .
C24 C23 C10 111.5(2) . .
C24 C23 H23 108.2 . .
C24 C23 C25 109.8(3) . .
C25 C23 C10 110.9(2) . .
C25 C23 H23 108.2 . .
C23 C24 H24A 109.5 . .
C23 C24 H24B 109.5 . .
C23 C24 H24C 109.5 . .
H24A C24 H24B 109.5 . .
H24A C24 H24C 109.5 . .
H24B C24 H24C 109.5 . .
C23 C25 H25A 109.5 . .
C23 C25 H25B 109.5 . .
C23 C25 H25C 109.5 . .
H25A C25 H25B 109.5 . .
H25A C25 H25C 109.5 . .
H25B C25 H25C 109.5 . .
Cl1 C26 Cl1 111.4(3) . 2_554
Cl1 C26 H26A 109.4 . .
Cl1 C26 H26A 109.4 2_554 .
Cl1 C26 H26B 109.4 . .
Cl1 C26 H26B 109.4 2_554 .
H26A C26 H26B 108.0 . .

loop_
_geom_bond_atom_site_label_1
_geom_bond_atom_site_label_2
_geom_bond_distance
_geom_bond_site_symmetry_2
Cl1 C26 1.763(3) .
O1 C8 1.353(3) .
O1 C9 1.450(3) .
O2 C6 1.219(3) .
O3 C8 1.204(3) .
O4 C12 1.422(3) .
O4 C14 1.428(3) .
N1 C1 1.344(3) .
N1 C5 1.346(3) .
N2 C6 1.387(3) .
N2 C7 1.486(3) .
N2 C10 1.467(3) .
N3 C4 1.428(3) .
N3 C11 1.470(3) .
N3 C13 1.468(3) .
C1 C2 1.373(4) .
C1 C7 1.508(4) .
C2 C3 1.384(4) .
C2 C6 1.478(4) .
C3 H3 0.9500 .
C3 C4 1.384(4) .
C4 C5 1.424(4) .
C5 C15 1.505(3) .
C7 C8 1.527(4) .
C7 C22 1.531(4) .
C9 H9A 0.9900 .
C9 H9B 0.9900 .
C9 C10 1.529(4) .
C10 H10 1.0000 .
C10 C23 1.539(4) .
C11 H11A 0.9900 .
C11 H11B 0.9900 .
C11 C12 1.508(4) .
C12 H12A 0.9900 .
C12 H12B 0.9900 .
C13 H13A 0.9900 .
C13 H13B 0.9900 .
C13 C14 1.507(4) .
C14 H14A 0.9900 .
C14 H14B 0.9900 .
C15 H15A 0.9900 .
C15 H15B 0.9900 .
C15 C16 1.510(4) .
C16 C17 1.391(4) .
C16 C21 1.395(4) .
C17 H17 0.9500 .
C17 C18 1.385(4) .
C18 H18 0.9500 .
C18 C19 1.384(4) .
C19 H19 0.9500 .
C19 C20 1.377(4) .
C20 H20 0.9500 .
C20 C21 1.390(4) .
C21 H21 0.9500 .
C22 H22A 0.9800 .
C22 H22B 0.9800 .
C22 H22C 0.9800 .
C23 H23 1.0000 .
C23 C24 1.524(4) .
C23 C25 1.535(4) .
C24 H24A 0.9800 .
C24 H24B 0.9800 .
C24 H24C 0.9800 .
C25 H25A 0.9800 .
C25 H25B 0.9800 .
C25 H25C 0.9800 .
C26 Cl1 1.763(3) 2_554
C26 H26A 0.9900 .
C26 H26B 0.9900 .

loop_
_geom_torsion_atom_site_label_1
_geom_torsion_atom_site_label_2
_geom_torsion_atom_site_label_3
_geom_torsion_atom_site_label_4
_geom_torsion
O1 C9 C10 N2 42.1(3)
O1 C9 C10 C23 166.9(2)
N1 C1 C2 C3 -3.3(4)
N1 C1 C2 C6 176.3(2)
N1 C1 C7 N2 -171.3(2)
N1 C1 C7 C8 76.0(3)
N1 C1 C7 C22 -49.2(3)
N1 C5 C15 C16 83.8(3)
N2 C7 C8 O1 39.7(3)
N2 C7 C8 O3 -136.9(3)
N2 C10 C23 C24 -64.2(3)
N2 C10 C23 C25 173.1(2)
N3 C4 C5 N1 -179.3(2)
N3 C4 C5 C15 -3.7(3)
N3 C11 C12 O4 -59.8(3)
N3 C13 C14 O4 59.5(3)
C1 N1 C5 C4 2.0(3)
C1 N1 C5 C15 -174.0(2)
C1 C2 C3 C4 2.4(4)
C1 C2 C6 O2 173.9(3)
C1 C2 C6 N2 -5.0(3)
C1 C7 C8 O1 148.0(2)
C1 C7 C8 O3 -28.5(4)
C2 C1 C7 N2 5.8(3)
C2 C1 C7 C8 -106.9(3)
C2 C1 C7 C22 127.9(2)
C2 C3 C4 N3 176.8(2)
C2 C3 C4 C5 0.4(3)
C3 C2 C6 O2 -6.7(5)
C3 C2 C6 N2 174.5(3)
C3 C4 C5 N1 -2.7(4)
C3 C4 C5 C15 172.9(2)
C4 N3 C11 C12 -170.6(2)
C4 N3 C13 C14 169.7(2)
C4 C5 C15 C16 -92.2(3)
C5 N1 C1 C2 1.0(4)
C5 N1 C1 C7 177.7(2)
C5 C15 C16 C17 107.1(3)
C5 C15 C16 C21 -71.6(3)
C6 N2 C7 C1 -9.2(3)
C6 N2 C7 C8 105.7(2)
C6 N2 C7 C22 -129.1(2)
C6 N2 C10 C9 -143.9(2)
C6 N2 C10 C23 93.0(3)
C6 C2 C3 C4 -177.1(3)
C7 N2 C6 O2 -169.8(3)
C7 N2 C6 C2 9.1(3)
C7 N2 C10 C9 9.3(3)
C7 N2 C10 C23 -113.8(3)
C7 C1 C2 C3 179.7(2)
C7 C1 C2 C6 -0.8(3)
C8 O1 C9 C10 -54.2(3)
C9 O1 C8 O3 -173.9(2)
C9 O1 C8 C7 9.4(3)
C9 C10 C23 C24 174.2(2)
C9 C10 C23 C25 51.4(3)
C10 N2 C6 O2 -14.6(4)
C10 N2 C6 C2 164.3(2)
C10 N2 C7 C1 -164.6(2)
C10 N2 C7 C8 -49.8(3)
C10 N2 C7 C22 75.5(3)
C11 N3 C4 C3 -24.9(3)
C11 N3 C4 C5 151.5(2)
C11 N3 C13 C14 -59.7(3)
C12 O4 C14 C13 -58.7(3)
C13 N3 C4 C3 102.4(3)
C13 N3 C4 C5 -81.1(3)
C13 N3 C11 C12 59.3(3)
C14 O4 C12 C11 59.3(3)
C15 C16 C17 C18 -179.6(3)
C15 C16 C21 C20 -179.8(2)
C16 C17 C18 C19 -0.4(5)
C17 C16 C21 C20 1.5(4)
C17 C18 C19 C20 1.0(5)
C18 C19 C20 C21 -0.4(4)
C19 C20 C21 C16 -0.9(4)
C21 C16 C17 C18 -0.9(4)
C22 C7 C8 O1 -87.1(3)
C22 C7 C8 O3 96.3(3)
